data_7155346
loop_
_publ_author_name
'Zhang, Weigang'
'Su, Yingpeng'
'Chong, Siying'
'Wu, Lili'
'Cao, Guiyan'
'Huang, Danfeng'
'Wang, Ke-Hu'
'Hu, Yulai'

_publ_section_title
;
 Phenyliodonium diacetate mediated carbotrifluoromethylation of
 N-acylhydrazones.
;
_journal_issue 47
_journal_name_full 'Organic &amp; biomolecular chemistry'
_journal_page_first 11162
_journal_page_last 11175
_journal_paper_doi 10.1039/c6ob02041k
_journal_volume 14
_journal_year 2016
_chemical_formula_moiety 'C15 H11 F3 N2 O'
_chemical_formula_sum 'C15 H11 F3 N2 O'
_chemical_formula_weight 292.26
_chemical_melting_point 416
_chemical_name_systematic (E)-N'-(2,2,2-Trifluoro-1-phenylethylidene)benzohydrazide
_space_group_crystal_system monoclinic
_space_group_IT_number 14
_space_group_name_Hall '-P 2ybc'
_space_group_name_H-M_alt 'P 1 21/c 1'
_symmetry_space_group_name_Hall '-P 2ybc'
_symmetry_space_group_name_H-M 'P 1 21/c 1'
_atom_sites_solution_hydrogens geom
_atom_sites_solution_primary direct
_atom_sites_solution_secondary difmap
_audit_creation_date 2016-05-24
_audit_creation_method
;
Olex2 1.2
(compiled 2016.02.19 svn.r3266 for OlexSys, GUI svn.r5155)
;
_audit_update_record
;
2016-05-26 deposited with the CCDC.
2016-11-01 downloaded from the CCDC.
;
_cell_angle_alpha 90.00
_cell_angle_beta 94.665(7)
_cell_angle_gamma 90.00
_cell_formula_units_Z 4
_cell_length_a 5.7064(5)
_cell_length_b 17.0772(13)
_cell_length_c 14.1572(9)
_cell_measurement_reflns_used 1029
_cell_measurement_temperature 293.69(16)
_cell_measurement_theta_max 21.3220
_cell_measurement_theta_min 3.7340
_cell_volume 1375.04(18)
_computing_cell_refinement
;
CrysAlisPro, Agilent Technologies,
Version 1.171.37.35 (release 13-08-2014 CrysAlis171 .NET)
(compiled Aug 13 2014,18:06:01)
;
_computing_data_collection
;
CrysAlisPro, Agilent Technologies,
Version 1.171.37.35 (release 13-08-2014 CrysAlis171 .NET)
(compiled Aug 13 2014,18:06:01)
;
_computing_data_reduction
;
CrysAlisPro, Agilent Technologies,
Version 1.171.37.35 (release 13-08-2014 CrysAlis171 .NET)
(compiled Aug 13 2014,18:06:01)
;
_computing_molecular_graphics 'Olex2 (Dolomanov et al., 2009)'
_computing_publication_material 'Olex2 (Dolomanov et al., 2009)'
_computing_structure_refinement 'ShelXL (Sheldrick, 2015)'
_computing_structure_solution 'ShelXS (Sheldrick, 2008)'
_diffrn_ambient_environment air
_diffrn_ambient_temperature 293.69(16)
_diffrn_detector 'CCD plate'
_diffrn_detector_area_resol_mean 16.0733
_diffrn_detector_type Eos
_diffrn_measured_fraction_theta_full 0.998
_diffrn_measured_fraction_theta_max 0.997
_diffrn_measurement_details
;
  1 omega   -5.00   37.00   1.5000    2.5000
omega____ theta____ kappa____ phi______ frames
    -       27.1670   57.0000   60.0000 28

  2 omega  -17.00   55.00   1.5000    2.5000
omega____ theta____ kappa____ phi______ frames
    -       27.1670  -99.0000   90.0000 48

  3 omega   -5.00   92.50   1.5000    2.5000
omega____ theta____ kappa____ phi______ frames
    -       27.1670   57.0000 -180.0000 65

  4 omega -112.00  -70.00   1.5000    2.5000
omega____ theta____ kappa____ phi______ frames
    -      -23.9639  178.0000  150.0000 28
;
_diffrn_measurement_device 'four-circle diffractometer'
_diffrn_measurement_device_type 'SuperNova, Dual, Cu at zero, Eos'
_diffrn_measurement_method '\w scans'
_diffrn_orient_matrix_UB_11 0.0167852000
_diffrn_orient_matrix_UB_12 -0.0058405000
_diffrn_orient_matrix_UB_13 0.0497021000
_diffrn_orient_matrix_UB_21 0.0309523000
_diffrn_orient_matrix_UB_22 0.0399830000
_diffrn_orient_matrix_UB_23 0.0061991000
_diffrn_orient_matrix_UB_31 -0.1196867000
_diffrn_orient_matrix_UB_32 0.0095412000
_diffrn_orient_matrix_UB_33 0.0042928000
_diffrn_radiation_monochromator mirror
_diffrn_radiation_probe x-ray
_diffrn_radiation_type MoK\a
_diffrn_radiation_wavelength 0.71073
_diffrn_reflns_av_R_equivalents 0.0368
_diffrn_reflns_av_unetI/netI 0.0633
_diffrn_reflns_limit_h_max 6
_diffrn_reflns_limit_h_min -7
_diffrn_reflns_limit_k_max 20
_diffrn_reflns_limit_k_min -21
_diffrn_reflns_limit_l_max 17
_diffrn_reflns_limit_l_min -17
_diffrn_reflns_number 4969
_diffrn_reflns_theta_full 25.50
_diffrn_reflns_theta_max 26.02
_diffrn_reflns_theta_min 3.58
_diffrn_source 'SuperNova (Mo) X-ray Source'
_exptl_absorpt_coefficient_mu 0.118
_exptl_absorpt_correction_T_max 1.00000
_exptl_absorpt_correction_T_min 0.53146
_exptl_absorpt_correction_type multi-scan
_exptl_absorpt_process_details
;
CrysAlisPro, Agilent Technologies,
Version 1.171.37.35 (release 13-08-2014 CrysAlis171 .NET)
(compiled Aug 13 2014,18:06:01)
Empirical absorption correction using spherical harmonics,
 implemented in SCALE3 ABSPACK scaling algorithm.
;
_exptl_crystal_colour 'clear light colourless'
_exptl_crystal_colour_lustre clear
_exptl_crystal_colour_modifier light
_exptl_crystal_colour_primary colourless
_exptl_crystal_density_diffrn 1.412
_exptl_crystal_density_method 'not measured'
_exptl_crystal_description block
_exptl_crystal_F_000 600
_exptl_crystal_recrystallization_method 'Re-crystallisation from solvent'
_exptl_crystal_size_max 0.27
_exptl_crystal_size_mid 0.21
_exptl_crystal_size_min 0.15
_refine_diff_density_max 0.149
_refine_diff_density_min -0.213
_refine_diff_density_rms 0.043
_refine_ls_extinction_method none
_refine_ls_goodness_of_fit_ref 1.037
_refine_ls_hydrogen_treatment constr
_refine_ls_matrix_type full
_refine_ls_number_parameters 190
_refine_ls_number_reflns 2697
_refine_ls_number_restraints 0
_refine_ls_restrained_S_all 1.037
_refine_ls_R_factor_all 0.1181
_refine_ls_R_factor_gt 0.0572
_refine_ls_shift/su_max 0.000
_refine_ls_shift/su_mean 0.000
_refine_ls_structure_factor_coef Fsqd
_refine_ls_weighting_details 'calc w=1/[\s^2^(Fo^2^)+(0.0538P)^2^+0.0867P] where P=(Fo^2^+2Fc^2^)/3'
_refine_ls_weighting_scheme calc
_refine_ls_wR_factor_gt 0.1170
_refine_ls_wR_factor_ref 0.1527
_reflns_number_gt 1437
_reflns_number_total 2697
_reflns_threshold_expression >2sigma(I)
_cod_data_source_file c6ob02041k2.cif
_cod_data_source_block zhangwg_0524_1
_cod_depositor_comments 'Adding full bibliography for 7155345--7155346.cif.'
_cod_database_code 7155346
_reflns_odcompleteness_completeness 99.73
_reflns_odcompleteness_iscentric 1
_reflns_odcompleteness_theta 26.32
_olex2_refinement_description
;
1. Fixed Uiso
 At 1.2 times of:
  All C(H) groups, All N(H) groups
2.a Aromatic/amide H refined with riding coordinates:
 N1(H1), C1(H1A), C2(H2), C3(H3), C4(H4), C5(H5), C11(H11), C12(H12), C13(H13),
  C14(H14), C15(H15)
;
_olex2_date_sample_data_collection 2016-05-24
_olex2_submission_special_instructions 'No special instructions were received'
_solvent_exptl_crystal_recrystallization_method 'petroleum ether/ dichloromethane'

loop_
_space_group_symop_id
_space_group_symop_operation_xyz
1 'x, y, z'
2 '-x, y+1/2, -z+1/2'
3 '-x, -y, -z'
4 'x, -y-1/2, z-1/2'

loop_
_atom_site_label
_atom_site_type_symbol
_atom_site_fract_x
_atom_site_fract_y
_atom_site_fract_z
_atom_site_U_iso_or_equiv
_atom_site_adp_type
_atom_site_occupancy
_atom_site_calc_flag
_atom_site_refinement_flags_posn
F1 F 0.3542(5) 0.39150(16) 0.15183(14) 0.1231(10) Uani 1 d .
F2 F -0.0064(5) 0.40545(16) 0.10815(17) 0.1243(10) Uani 1 d .
F3 F 0.2369(4) 0.49363(14) 0.08066(13) 0.0999(8) Uani 1 d .
O1 O 0.2213(3) 0.44242(12) 0.55335(12) 0.0561(6) Uani 1 d .
N1 N 0.1984(4) 0.46861(13) 0.39843(15) 0.0469(6) Uani 1 d .
H1 H 0.1196 0.5108 0.4061 0.056 Uiso 1 calc R
N2 N 0.2326(4) 0.44294(14) 0.30928(15) 0.0485(6) Uani 1 d .
C1 C 0.4595(5) 0.29930(18) 0.52058(19) 0.0521(8) Uani 1 d .
H1A H 0.3414 0.2947 0.5618 0.063 Uiso 1 calc R
C2 C 0.6241(6) 0.24043(19) 0.5166(2) 0.0609(9) Uani 1 d .
H2 H 0.6152 0.1961 0.5543 0.073 Uiso 1 calc R
C3 C 0.8016(5) 0.24725(19) 0.4566(2) 0.0595(9) Uani 1 d .
H3 H 0.9129 0.2077 0.4536 0.071 Uiso 1 calc R
C4 C 0.8128(5) 0.31305(18) 0.4011(2) 0.0547(8) Uani 1 d .
H4 H 0.9335 0.3180 0.3611 0.066 Uiso 1 calc R
C5 C 0.6477(5) 0.37189(17) 0.4038(2) 0.0484(7) Uani 1 d .
H5 H 0.6564 0.4159 0.3656 0.058 Uiso 1 calc R
C6 C 0.4681(4) 0.36492(16) 0.46410(18) 0.0422(7) Uani 1 d .
C7 C 0.2897(5) 0.42716(16) 0.47566(19) 0.0439(7) Uani 1 d .
C8 C 0.1411(5) 0.48145(18) 0.23825(19) 0.0494(8) Uani 1 d .
C9 C 0.1805(7) 0.4424(2) 0.1462(2) 0.0695(10) Uani 1 d .
C10 C 0.0077(5) 0.55592(18) 0.23540(18) 0.0469(7) Uani 1 d .
C11 C -0.2103(6) 0.5619(2) 0.1841(2) 0.0684(9) Uani 1 d .
H11 H -0.2749 0.5186 0.1518 0.082 Uiso 1 calc R
C12 C -0.3297(6) 0.6315(3) 0.1813(3) 0.0811(11) Uani 1 d .
H12 H -0.4752 0.6351 0.1469 0.097 Uiso 1 calc R
C13 C -0.2388(7) 0.6956(2) 0.2282(3) 0.0779(11) Uani 1 d .
H13 H -0.3211 0.7426 0.2253 0.094 Uiso 1 calc R
C14 C -0.0257(7) 0.6905(2) 0.2795(2) 0.0688(10) Uani 1 d .
H14 H 0.0363 0.7341 0.3119 0.083 Uiso 1 calc R
C15 C 0.0981(6) 0.62088(18) 0.2835(2) 0.0555(8) Uani 1 d .
H15 H 0.2427 0.6178 0.3186 0.067 Uiso 1 calc R

loop_
_atom_site_aniso_label
_atom_site_aniso_U_11
_atom_site_aniso_U_22
_atom_site_aniso_U_33
_atom_site_aniso_U_23
_atom_site_aniso_U_13
_atom_site_aniso_U_12
F1 0.167(2) 0.134(2) 0.0688(13) -0.0224(14) 0.0152(14) 0.078(2)
F2 0.133(2) 0.138(2) 0.0992(16) -0.0598(17) -0.0017(14) -0.0411(18)
F3 0.1365(19) 0.1144(18) 0.0516(11) -0.0011(13) 0.0246(12) -0.0027(16)
O1 0.0662(13) 0.0596(14) 0.0439(11) -0.0003(10) 0.0126(9) 0.0151(11)
N1 0.0514(13) 0.0440(14) 0.0460(13) 0.0011(12) 0.0086(10) 0.0117(12)
N2 0.0518(14) 0.0509(15) 0.0433(13) -0.0026(13) 0.0069(11) 0.0034(12)
C1 0.0523(17) 0.056(2) 0.0485(16) 0.0084(16) 0.0066(13) 0.0034(16)
C2 0.064(2) 0.050(2) 0.067(2) 0.0142(17) -0.0002(17) 0.0056(18)
C3 0.0519(19) 0.051(2) 0.075(2) -0.0032(18) 0.0019(16) 0.0112(16)
C4 0.0429(16) 0.054(2) 0.068(2) -0.0093(18) 0.0104(14) 0.0022(16)
C5 0.0453(16) 0.0435(18) 0.0569(17) 0.0021(15) 0.0071(13) -0.0036(15)
C6 0.0420(15) 0.0421(17) 0.0422(14) -0.0036(14) 0.0019(12) 0.0023(14)
C7 0.0459(16) 0.0401(17) 0.0458(16) -0.0002(14) 0.0051(13) -0.0019(14)
C8 0.0513(17) 0.0518(19) 0.0450(16) -0.0027(16) 0.0037(13) -0.0003(16)
C9 0.085(3) 0.069(3) 0.054(2) -0.006(2) 0.0048(19) 0.007(2)
C10 0.0490(16) 0.0499(19) 0.0423(15) 0.0063(15) 0.0063(13) -0.0015(15)
C11 0.060(2) 0.069(2) 0.075(2) 0.007(2) -0.0067(17) 0.0022(19)
C12 0.060(2) 0.090(3) 0.093(3) 0.025(3) -0.0003(19) 0.016(2)
C13 0.092(3) 0.065(3) 0.080(3) 0.027(2) 0.029(2) 0.025(2)
C14 0.096(3) 0.050(2) 0.062(2) 0.0103(18) 0.019(2) 0.005(2)
C15 0.0637(19) 0.052(2) 0.0512(17) 0.0103(16) 0.0052(15) -0.0013(17)

loop_
_atom_type_symbol
_atom_type_description
_atom_type_scat_dispersion_real
_atom_type_scat_dispersion_imag
_atom_type_scat_source
C C 0.0033 0.0016 'International Tables Vol C Tables 4.2.6.8 and 6.1.1.4'
H H 0.0000 0.0000 'International Tables Vol C Tables 4.2.6.8 and 6.1.1.4'
F F 0.0171 0.0103 'International Tables Vol C Tables 4.2.6.8 and 6.1.1.4'
N N 0.0061 0.0033 'International Tables Vol C Tables 4.2.6.8 and 6.1.1.4'
O O 0.0106 0.0060 'International Tables Vol C Tables 4.2.6.8 and 6.1.1.4'

loop_
_geom_angle_atom_site_label_1
_geom_angle_atom_site_label_2
_geom_angle_atom_site_label_3
_geom_angle
N2 N1 H1 120.1
N2 N1 C7 119.9(2)
C7 N1 H1 120.1
C8 N2 N1 118.8(2)
C2 C1 H1A 119.6
C6 C1 H1A 119.6
C6 C1 C2 120.8(3)
C1 C2 H2 120.0
C3 C2 C1 120.0(3)
C3 C2 H2 120.0
C2 C3 H3 120.3
C4 C3 C2 119.4(3)
C4 C3 H3 120.3
C3 C4 H4 119.5
C3 C4 C5 121.0(3)
C5 C4 H4 119.5
C4 C5 H5 120.2
C4 C5 C6 119.6(3)
C6 C5 H5 120.2
C1 C6 C5 119.2(3)
C1 C6 C7 117.3(2)
C5 C6 C7 123.4(3)
O1 C7 N1 118.6(3)
O1 C7 C6 121.4(3)
N1 C7 C6 120.0(2)
N2 C8 C9 112.1(3)
N2 C8 C10 129.8(3)
C10 C8 C9 118.1(3)
F1 C9 F2 106.8(3)
F1 C9 F3 104.6(3)
F1 C9 C8 114.0(3)
F2 C9 F3 105.3(3)
F2 C9 C8 113.3(3)
F3 C9 C8 112.0(3)
C11 C10 C8 120.8(3)
C15 C10 C8 120.4(3)
C15 C10 C11 118.8(3)
C10 C11 H11 120.0
C12 C11 C10 120.0(4)
C12 C11 H11 120.0
C11 C12 H12 119.5
C13 C12 C11 121.0(4)
C13 C12 H12 119.5
C12 C13 H13 120.2
C12 C13 C14 119.7(4)
C14 C13 H13 120.2
C13 C14 H14 119.8
C13 C14 C15 120.4(4)
C15 C14 H14 119.8
C10 C15 C14 120.1(3)
C10 C15 H15 119.9
C14 C15 H15 119.9

loop_
_geom_bond_atom_site_label_1
_geom_bond_atom_site_label_2
_geom_bond_distance
F1 C9 1.316(4)
F2 C9 1.316(4)
F3 C9 1.333(4)
O1 C7 1.225(3)
N1 H1 0.8600
N1 N2 1.365(3)
N1 C7 1.369(3)
N2 C8 1.277(3)
C1 H1A 0.9300
C1 C2 1.380(4)
C1 C6 1.380(4)
C2 H2 0.9300
C2 C3 1.379(4)
C3 H3 0.9300
C3 C4 1.375(4)
C4 H4 0.9300
C4 C5 1.380(4)
C5 H5 0.9300
C5 C6 1.391(3)
C6 C7 1.490(4)
C8 C9 1.497(4)
C8 C10 1.481(4)
C10 C11 1.392(4)
C10 C15 1.379(4)
C11 H11 0.9300
C11 C12 1.370(5)
C12 H12 0.9300
C12 C13 1.360(5)
C13 H13 0.9300
C13 C14 1.368(5)
C14 H14 0.9300
C14 C15 1.381(4)
C15 H15 0.9300

loop_
_geom_torsion_atom_site_label_1
_geom_torsion_atom_site_label_2
_geom_torsion_atom_site_label_3
_geom_torsion_atom_site_label_4
_geom_torsion
N1 N2 C8 C9 -175.9(3)
N1 N2 C8 C10 4.1(4)
N2 N1 C7 O1 -166.5(2)
N2 N1 C7 C6 13.4(4)
N2 C8 C9 F1 -19.4(4)
N2 C8 C9 F2 103.1(3)
N2 C8 C9 F3 -138.0(3)
N2 C8 C10 C11 -128.5(3)
N2 C8 C10 C15 51.7(4)
C1 C2 C3 C4 0.0(5)
C1 C6 C7 O1 35.7(4)
C1 C6 C7 N1 -144.2(3)
C2 C1 C6 C5 -1.1(4)
C2 C1 C6 C7 -177.6(3)
C2 C3 C4 C5 -0.7(5)
C3 C4 C5 C6 0.5(4)
C4 C5 C6 C1 0.4(4)
C4 C5 C6 C7 176.6(3)
C5 C6 C7 O1 -140.6(3)
C5 C6 C7 N1 39.5(4)
C6 C1 C2 C3 0.9(5)
C7 N1 N2 C8 178.3(2)
C8 C10 C11 C12 -179.2(3)
C8 C10 C15 C14 179.1(3)
C9 C8 C10 C11 51.4(4)
C9 C8 C10 C15 -128.4(3)
C10 C8 C9 F1 160.6(3)
C10 C8 C9 F2 -76.9(4)
C10 C8 C9 F3 42.1(4)
C10 C11 C12 C13 -0.1(5)
C11 C10 C15 C14 -0.7(4)
C11 C12 C13 C14 -0.5(5)
C12 C13 C14 C15 0.4(5)
C13 C14 C15 C10 0.2(5)
C15 C10 C11 C12 0.6(4)
